data_4035639
loop_
_publ_author_name
'Strelnikova, Julia O.'
'Rostovskii, Nikolai V.'
'Starova, Galina L.'
'Khlebnikov, Alexander F.'
'Novikov, Mikhail S.'

_publ_section_title
;
 Rh(II)-Catalyzed Transannulation of 1,2,4-Oxadiazole Derivatives with
 1-Sulfonyl-1,2,3-triazoles: Regioselective Synthesis of
 5-Sulfonamidoimidazoles.
;
_journal_issue 18
_journal_name_full 'The Journal of organic chemistry'
_journal_page_first 11232
_journal_page_last 11244
_journal_paper_doi 10.1021/acs.joc.8b01809
_journal_volume 83
_journal_year 2018
_chemical_formula_moiety 'C23 H21 N3 O2 S, C H4 O'
_chemical_formula_sum 'C24 H25 N3 O3 S'
_chemical_formula_weight 435.53
_space_group_crystal_system triclinic
_space_group_IT_number 2
_space_group_name_Hall '-P 1'
_space_group_name_H-M_alt 'P -1'
_atom_sites_solution_hydrogens geom
_atom_sites_solution_primary direct
_audit_creation_date 2017-10-27
_audit_creation_method
;
Olex2 1.2
(compiled 2017.08.10 svn.r3458 for OlexSys, GUI svn.r5381)
;
_cell_angle_alpha 86.048(5)
_cell_angle_beta 82.551(7)
_cell_angle_gamma 75.919(7)
_cell_formula_units_Z 2
_cell_length_a 8.9612(10)
_cell_length_b 10.0158(6)
_cell_length_c 12.9123(9)
_cell_measurement_reflns_used 2552
_cell_measurement_temperature 100(2)
_cell_measurement_theta_max 30.4480
_cell_measurement_theta_min 2.9920
_cell_volume 1113.77(17)
_computing_cell_refinement
;
CrysAlisPro, Agilent Technologies,
Version 1.171.36.32 (release 02-08-2013 CrysAlis171 .NET)
(compiled Aug  2 2013,16:46:58)
;
_computing_data_collection
;
CrysAlisPro, Agilent Technologies,
Version 1.171.36.32 (release 02-08-2013 CrysAlis171 .NET)
(compiled Aug  2 2013,16:46:58)
;
_computing_data_reduction
;
CrysAlisPro, Agilent Technologies,
Version 1.171.36.32 (release 02-08-2013 CrysAlis171 .NET)
(compiled Aug  2 2013,16:46:58)
;
_computing_molecular_graphics 'Olex2 (Dolomanov et al., 2009)'
_computing_publication_material 'Olex2 (Dolomanov et al., 2009)'
_computing_structure_refinement 'ShelXL (Sheldrick, 2015)'
_computing_structure_solution 'ShelXS (Sheldrick, 2008)'
_diffrn_ambient_temperature 100(2)
_diffrn_detector_area_resol_mean 16.2096
_diffrn_measured_fraction_theta_full 0.999
_diffrn_measured_fraction_theta_max 0.999
_diffrn_measurement_details
;
#__ type_ start__ end____ width___ exp.time_
  1 omega  -49.00    4.00   1.0000   61.2200
omega____ theta____ kappa____ phi______ frames
    -      -22.4241  -77.0000 -150.0000 53

#__ type_ start__ end____ width___ exp.time_
  2 omega  -98.00  -47.00   1.0000   61.2200
omega____ theta____ kappa____ phi______ frames
    -      -22.4241  178.0000 -150.0000 51

#__ type_ start__ end____ width___ exp.time_
  3 omega   20.00   63.00   1.0000   61.2200
omega____ theta____ kappa____ phi______ frames
    -       23.3616  -99.0000  150.0000 43

#__ type_ start__ end____ width___ exp.time_
  4 omega  -23.00   17.00   1.0000   61.2200
omega____ theta____ kappa____ phi______ frames
    -       23.3616  -99.0000 -120.0000 40

#__ type_ start__ end____ width___ exp.time_
  5 omega   34.00   65.00   1.0000   61.2200
omega____ theta____ kappa____ phi______ frames
    -       23.3616  -99.0000   30.0000 31

#__ type_ start__ end____ width___ exp.time_
  6 omega  -45.00   37.00   1.0000   61.2200
omega____ theta____ kappa____ phi______ frames
    -       23.3616  -57.0000    0.0000 82

#__ type_ start__ end____ width___ exp.time_
  7 omega  -18.00   95.00   1.0000   61.2200
omega____ theta____ kappa____ phi______ frames
    -       23.3616   19.0000 -180.0000 113
;
_diffrn_measurement_device_type 'Xcalibur, Eos'
_diffrn_measurement_method '\w scans'
_diffrn_orient_matrix_UB_11 -0.0277933000
_diffrn_orient_matrix_UB_12 0.0719505000
_diffrn_orient_matrix_UB_13 -0.0088471000
_diffrn_orient_matrix_UB_21 -0.0750191000
_diffrn_orient_matrix_UB_22 -0.0097403000
_diffrn_orient_matrix_UB_23 -0.0032792000
_diffrn_orient_matrix_UB_31 -0.0187308000
_diffrn_orient_matrix_UB_32 0.0081856000
_diffrn_orient_matrix_UB_33 0.0546326000
_diffrn_radiation_monochromator graphite
_diffrn_radiation_type MoK\a
_diffrn_radiation_wavelength 0.71073
_diffrn_reflns_av_R_equivalents 0.0361
_diffrn_reflns_av_unetI/netI 0.0622
_diffrn_reflns_Laue_measured_fraction_full 0.999
_diffrn_reflns_Laue_measured_fraction_max 0.999
_diffrn_reflns_limit_h_max 11
_diffrn_reflns_limit_h_min -10
_diffrn_reflns_limit_k_max 13
_diffrn_reflns_limit_k_min -11
_diffrn_reflns_limit_l_max 16
_diffrn_reflns_limit_l_min -16
_diffrn_reflns_number 9086
_diffrn_reflns_point_group_measured_fraction_full 0.999
_diffrn_reflns_point_group_measured_fraction_max 0.999
_diffrn_reflns_theta_full 25.242
_diffrn_reflns_theta_max 27.491
_diffrn_reflns_theta_min 2.584
_diffrn_source 'Enhance (Mo) X-ray Source'
_exptl_absorpt_coefficient_mu 0.176
_exptl_absorpt_correction_T_max 1.00000
_exptl_absorpt_correction_T_min 0.85495
_exptl_absorpt_correction_type multi-scan
_exptl_absorpt_process_details
;
CrysAlisPro, Agilent Technologies,
Version 1.171.36.32 (release 02-08-2013 CrysAlis171 .NET)
(compiled Aug  2 2013,16:46:58)
Empirical absorption correction using spherical harmonics,
 implemented in SCALE3 ABSPACK scaling algorithm.
;
_exptl_crystal_colour colorless
_exptl_crystal_density_diffrn 1.299
_exptl_crystal_description tables
_exptl_crystal_F_000 460
_exptl_crystal_size_max 0.36
_exptl_crystal_size_mid 0.24
_exptl_crystal_size_min 0.14
_refine_diff_density_max 0.475
_refine_diff_density_min -0.400
_refine_diff_density_rms 0.058
_refine_ls_extinction_method none
_refine_ls_goodness_of_fit_ref 1.029
_refine_ls_hydrogen_treatment constr
_refine_ls_matrix_type full
_refine_ls_number_parameters 284
_refine_ls_number_reflns 5100
_refine_ls_number_restraints 0
_refine_ls_restrained_S_all 1.029
_refine_ls_R_factor_all 0.0689
_refine_ls_R_factor_gt 0.0484
_refine_ls_shift/su_max 0.000
_refine_ls_shift/su_mean 0.000
_refine_ls_structure_factor_coef Fsqd
_refine_ls_weighting_details 'w=1/[\s^2^(Fo^2^)+(0.0572P)^2^+0.1707P] where P=(Fo^2^+2Fc^2^)/3'
_refine_ls_weighting_scheme calc
_refine_ls_wR_factor_gt 0.1156
_refine_ls_wR_factor_ref 0.1300
_reflns_Friedel_coverage 0.000
_reflns_number_gt 3953
_reflns_number_total 5100
_reflns_threshold_expression 'I > 2\s(I)'
_cod_data_source_file jo8b01809_si_003.cif
_cod_data_source_block yul2
_cod_original_cell_volume 1113.78(16)
_cod_database_code 4035639
_shelx_shelxl_version_number 2014/7
_chemical_oxdiff_formula 'n3 c23 h20 o2 s1'
_shelx_space_group_comment
;
The symmetry employed for this shelxl refinement is uniquely defined
by the following loop, which should always be used as a source of
symmetry information in preference to the above space-group names.
They are only intended as comments.
;
_reflns_odcompleteness_completeness 99.95
_reflns_odcompleteness_iscentric 1
_reflns_odcompleteness_theta 28.51
_olex2_refinement_description
;
1. Fixed Uiso
 At 1.2 times of:
  All C(H) groups, All N(H) groups
 At 1.5 times of:
  All C(H,H,H) groups, All O(H) groups
2.a Aromatic/amide H refined with riding coordinates:
 N3(H3), C12(H12), C16(H16), C13(H13), C15(H15), C22(H22), C18(H18), C10(H10),
 C14(H14), C6(H6), C8(H8), C21(H21), C19(H19), C7(H7), C9(H9)
2.b Idealised Me refined as rotating group:
 C4(H4A,H4B,H4C), C23(H23A,H23B,H23C), C24(H24A,H24B,H24C)
2.c Idealised tetrahedral OH refined as rotating group:
 O3(H3A)
;
_olex2_submission_special_instructions 'No special instructions were received'

loop_
_space_group_symop_operation_xyz
'x, y, z'
'-x, -y, -z'

loop_
_atom_site_label
_atom_site_type_symbol
_atom_site_fract_x
_atom_site_fract_y
_atom_site_fract_z
_atom_site_U_iso_or_equiv
_atom_site_adp_type
_atom_site_occupancy
_atom_site_site_symmetry_order
_atom_site_calc_flag
_atom_site_refinement_flags_posn
S1 S 0.13754(6) 0.27461(5) 0.20152(4) 0.01930(14) Uani 1 1 d .
O1 O 0.00568(16) 0.31659(14) 0.14460(10) 0.0248(3) Uani 1 1 d .
N3 N 0.28895(19) 0.22570(16) 0.11635(11) 0.0183(3) Uani 1 1 d .
H3 H 0.3785 0.2289 0.1319 0.022 Uiso 1 1 calc R
N1 N 0.27074(19) 0.26879(16) -0.06828(11) 0.0176(3) Uani 1 1 d .
N2 N 0.26338(18) 0.06535(16) -0.12237(11) 0.0176(3) Uani 1 1 d .
O2 O 0.17539(17) 0.37011(14) 0.26560(10) 0.0257(3) Uani 1 1 d .
C11 C 0.2649(2) -0.07587(19) 0.04446(14) 0.0178(4) Uani 1 1 d .
C2 C 0.2713(2) 0.05376(19) -0.01583(14) 0.0174(4) Uani 1 1 d .
C12 C 0.3537(2) -0.12134(19) 0.12625(14) 0.0192(4) Uani 1 1 d .
H12 H 0.4201 -0.0701 0.1434 0.023 Uiso 1 1 calc R
C17 C 0.1221(2) 0.12816(19) 0.28147(14) 0.0186(4) Uani 1 1 d .
C1 C 0.2633(2) 0.19547(19) -0.15100(14) 0.0178(4) Uani 1 1 d .
C3 C 0.2778(2) 0.17854(19) 0.01846(14) 0.0183(4) Uani 1 1 d .
C16 C 0.1656(2) -0.1538(2) 0.01998(15) 0.0205(4) Uani 1 1 d .
H16 H 0.1055 -0.1245 -0.0346 0.025 Uiso 1 1 calc R
C13 C 0.3440(2) -0.2432(2) 0.18270(15) 0.0213(4) Uani 1 1 d .
H13 H 0.4040 -0.2732 0.2372 0.026 Uiso 1 1 calc R
C15 C 0.1560(2) -0.2752(2) 0.07676(15) 0.0226(4) Uani 1 1 d .
H15 H 0.0893 -0.3264 0.0600 0.027 Uiso 1 1 calc R
C5 C 0.2635(2) 0.25244(19) -0.25955(14) 0.0189(4) Uani 1 1 d .
C22 C 0.0177(2) 0.0513(2) 0.26694(15) 0.0226(4) Uani 1 1 d .
H22 H -0.0505 0.0792 0.2168 0.027 Uiso 1 1 calc R
C18 C 0.2220(2) 0.0886(2) 0.35702(15) 0.0221(4) Uani 1 1 d .
H18 H 0.2910 0.1413 0.3667 0.026 Uiso 1 1 calc R
C20 C 0.1182(2) -0.1112(2) 0.40353(15) 0.0239(4) Uani 1 1 d .
C10 C 0.3647(2) 0.1796(2) -0.33932(14) 0.0222(4) Uani 1 1 d .
H10 H 0.4315 0.0959 -0.3240 0.027 Uiso 1 1 calc R
C14 C 0.2446(2) -0.3202(2) 0.15768(15) 0.0229(4) Uani 1 1 d .
H14 H 0.2379 -0.4016 0.1953 0.027 Uiso 1 1 calc R
C6 C 0.1628(2) 0.3770(2) -0.28441(15) 0.0232(4) Uani 1 1 d .
H6 H 0.0947 0.4259 -0.2319 0.028 Uiso 1 1 calc R
C8 C 0.2654(3) 0.3562(2) -0.46583(16) 0.0296(5) Uani 1 1 d .
H8 H 0.2666 0.3908 -0.5346 0.036 Uiso 1 1 calc R
C4 C 0.2820(3) 0.41164(19) -0.06786(15) 0.0231(4) Uani 1 1 d .
H4A H 0.3359 0.4355 -0.1330 0.035 Uiso 1 1 calc GR
H4B H 0.3376 0.4225 -0.0115 0.035 Uiso 1 1 calc GR
H4C H 0.1798 0.4709 -0.0588 0.035 Uiso 1 1 calc GR
C21 C 0.0162(3) -0.0682(2) 0.32837(15) 0.0253(5) Uani 1 1 d .
H21 H -0.0538 -0.1201 0.3192 0.030 Uiso 1 1 calc R
C19 C 0.2185(2) -0.0301(2) 0.41816(15) 0.0239(4) Uani 1 1 d .
H19 H 0.2844 -0.0558 0.4698 0.029 Uiso 1 1 calc R
C7 C 0.1635(3) 0.4284(2) -0.38704(16) 0.0292(5) Uani 1 1 d .
H7 H 0.0958 0.5114 -0.4031 0.035 Uiso 1 1 calc R
C23 C 0.1209(3) -0.2443(2) 0.46652(17) 0.0327(5) Uani 1 1 d .
H23A H 0.0171 -0.2479 0.4939 0.049 Uiso 1 1 calc GR
H23B H 0.1817 -0.2488 0.5232 0.049 Uiso 1 1 calc GR
H23C H 0.1658 -0.3207 0.4225 0.049 Uiso 1 1 calc GR
C9 C 0.3651(2) 0.2326(2) -0.44141(15) 0.0275(5) Uani 1 1 d .
H9 H 0.4333 0.1843 -0.4942 0.033 Uiso 1 1 calc R
O3 O 0.55148(17) 0.16542(14) 0.22228(11) 0.0256(3) Uani 1 1 d .
H3A H 0.6216 0.1044 0.1957 0.038 Uiso 1 1 calc GR
C24 C 0.6105(3) 0.2803(3) 0.2383(2) 0.0504(7) Uani 1 1 d .
H24A H 0.6660 0.3057 0.1742 0.076 Uiso 1 1 calc GR
H24B H 0.6792 0.2567 0.2914 0.076 Uiso 1 1 calc GR
H24C H 0.5264 0.3562 0.2600 0.076 Uiso 1 1 calc GR

loop_
_atom_site_aniso_label
_atom_site_aniso_U_11
_atom_site_aniso_U_22
_atom_site_aniso_U_33
_atom_site_aniso_U_23
_atom_site_aniso_U_13
_atom_site_aniso_U_12
S1 0.0257(3) 0.0096(2) 0.0211(3) -0.00009(17) -0.00324(19) -0.0013(2)
O1 0.0277(8) 0.0172(7) 0.0262(7) 0.0020(6) -0.0064(6) 0.0019(6)
N3 0.0200(8) 0.0137(8) 0.0222(8) -0.0012(6) -0.0031(6) -0.0052(7)
N1 0.0242(9) 0.0085(7) 0.0199(8) 0.0015(6) -0.0027(6) -0.0040(7)
N2 0.0198(8) 0.0114(8) 0.0213(8) 0.0008(6) -0.0031(6) -0.0031(7)
O2 0.0397(9) 0.0121(7) 0.0251(7) -0.0033(5) -0.0035(6) -0.0050(7)
C11 0.0218(10) 0.0090(9) 0.0214(9) -0.0002(7) -0.0014(8) -0.0022(8)
C2 0.0178(10) 0.0123(9) 0.0217(9) 0.0007(7) -0.0030(7) -0.0031(8)
C12 0.0216(10) 0.0116(9) 0.0249(10) -0.0015(7) -0.0028(8) -0.0047(8)
C17 0.0226(10) 0.0115(9) 0.0199(9) -0.0005(7) -0.0003(7) -0.0016(8)
C1 0.0213(10) 0.0107(9) 0.0205(9) 0.0005(7) -0.0026(7) -0.0022(8)
C3 0.0217(10) 0.0115(9) 0.0202(9) 0.0026(7) -0.0021(8) -0.0020(8)
C16 0.0260(11) 0.0144(9) 0.0214(10) -0.0021(7) -0.0044(8) -0.0042(8)
C13 0.0248(11) 0.0143(9) 0.0229(10) 0.0029(7) -0.0036(8) -0.0015(8)
C15 0.0288(11) 0.0140(10) 0.0266(10) -0.0036(8) -0.0010(8) -0.0084(9)
C5 0.0238(10) 0.0134(9) 0.0208(9) 0.0011(7) -0.0056(8) -0.0059(8)
C22 0.0240(11) 0.0209(10) 0.0228(10) -0.0016(8) -0.0036(8) -0.0047(9)
C18 0.0256(11) 0.0165(10) 0.0246(10) -0.0006(8) -0.0036(8) -0.0058(9)
C20 0.0280(11) 0.0169(10) 0.0239(10) 0.0007(8) 0.0039(8) -0.0034(9)
C10 0.0261(11) 0.0158(10) 0.0248(10) -0.0023(8) -0.0066(8) -0.0031(9)
C14 0.0313(11) 0.0090(9) 0.0264(10) 0.0015(7) 0.0000(8) -0.0034(8)
C6 0.0311(12) 0.0139(9) 0.0236(10) 0.0001(7) -0.0038(8) -0.0030(9)
C8 0.0408(13) 0.0287(12) 0.0199(10) 0.0058(8) -0.0068(9) -0.0095(11)
C4 0.0351(12) 0.0090(9) 0.0254(10) 0.0000(7) -0.0038(9) -0.0056(9)
C21 0.0287(11) 0.0204(10) 0.0287(11) -0.0022(8) 0.0002(9) -0.0111(9)
C19 0.0249(11) 0.0216(11) 0.0237(10) 0.0020(8) -0.0054(8) -0.0023(9)
C7 0.0392(13) 0.0167(10) 0.0299(11) 0.0065(8) -0.0102(9) -0.0017(10)
C23 0.0388(14) 0.0217(11) 0.0348(12) 0.0081(9) 0.0013(10) -0.0076(10)
C9 0.0308(12) 0.0276(12) 0.0231(10) -0.0028(8) -0.0039(9) -0.0041(10)
O3 0.0265(8) 0.0154(7) 0.0347(8) -0.0043(6) -0.0042(6) -0.0031(6)
C24 0.0421(16) 0.0258(13) 0.086(2) -0.0225(13) 0.0002(14) -0.0125(12)

loop_
_atom_type_symbol
_atom_type_description
_atom_type_scat_dispersion_real
_atom_type_scat_dispersion_imag
_atom_type_scat_source
C C 0.0033 0.0016 'International Tables Vol C Tables 4.2.6.8 and 6.1.1.4'
H H 0.0000 0.0000 'International Tables Vol C Tables 4.2.6.8 and 6.1.1.4'
N N 0.0061 0.0033 'International Tables Vol C Tables 4.2.6.8 and 6.1.1.4'
O O 0.0106 0.0060 'International Tables Vol C Tables 4.2.6.8 and 6.1.1.4'
S S 0.1246 0.1234 'International Tables Vol C Tables 4.2.6.8 and 6.1.1.4'

loop_
_geom_angle_atom_site_label_1
_geom_angle_atom_site_label_2
_geom_angle_atom_site_label_3
_geom_angle
O1 S1 N3 107.16(8)
O1 S1 O2 120.11(8)
O1 S1 C17 109.59(9)
N3 S1 C17 106.12(8)
O2 S1 N3 106.07(9)
O2 S1 C17 106.95(9)
S1 N3 H3 119.0
C3 N3 S1 122.02(14)
C3 N3 H3 119.0
C1 N1 C3 106.75(15)
C1 N1 C4 128.26(16)
C3 N1 C4 124.82(15)
C1 N2 C2 106.25(15)
C12 C11 C2 121.65(17)
C12 C11 C16 119.02(18)
C16 C11 C2 119.33(17)
N2 C2 C11 121.45(16)
C3 C2 N2 109.01(16)
C3 C2 C11 129.47(17)
C11 C12 H12 119.8
C11 C12 C13 120.43(18)
C13 C12 H12 119.8
C22 C17 S1 121.38(15)
C18 C17 S1 117.78(15)
C18 C17 C22 120.79(18)
N1 C1 C5 123.69(17)
N2 C1 N1 111.39(16)
N2 C1 C5 124.85(17)
N1 C3 N3 119.63(16)
C2 C3 N3 133.80(17)
C2 C3 N1 106.58(15)
C11 C16 H16 119.9
C15 C16 C11 120.30(18)
C15 C16 H16 119.9
C12 C13 H13 119.9
C14 C13 C12 120.11(18)
C14 C13 H13 119.9
C16 C15 H15 119.7
C14 C15 C16 120.56(19)
C14 C15 H15 119.7
C10 C5 C1 119.61(17)
C6 C5 C1 121.18(17)
C6 C5 C10 119.21(18)
C17 C22 H22 120.5
C17 C22 C21 119.09(18)
C21 C22 H22 120.5
C17 C18 H18 120.3
C17 C18 C19 119.48(19)
C19 C18 H18 120.3
C21 C20 C23 120.6(2)
C19 C20 C21 118.60(19)
C19 C20 C23 120.75(19)
C5 C10 H10 120.1
C9 C10 C5 119.82(18)
C9 C10 H10 120.1
C13 C14 H14 120.2
C15 C14 C13 119.58(19)
C15 C14 H14 120.2
C5 C6 H6 119.8
C7 C6 C5 120.42(19)
C7 C6 H6 119.8
C7 C8 H8 120.2
C9 C8 H8 120.2
C9 C8 C7 119.60(19)
N1 C4 H4A 109.5
N1 C4 H4B 109.5
N1 C4 H4C 109.5
H4A C4 H4B 109.5
H4A C4 H4C 109.5
H4B C4 H4C 109.5
C22 C21 C20 120.9(2)
C22 C21 H21 119.5
C20 C21 H21 119.5
C18 C19 C20 121.05(19)
C18 C19 H19 119.5
C20 C19 H19 119.5
C6 C7 C8 120.08(19)
C6 C7 H7 120.0
C8 C7 H7 120.0
C20 C23 H23A 109.5
C20 C23 H23B 109.5
C20 C23 H23C 109.5
H23A C23 H23B 109.5
H23A C23 H23C 109.5
H23B C23 H23C 109.5
C10 C9 H9 119.6
C8 C9 C10 120.87(19)
C8 C9 H9 119.6
C24 O3 H3A 109.5
O3 C24 H24A 109.5
O3 C24 H24B 109.5
O3 C24 H24C 109.5
H24A C24 H24B 109.5
H24A C24 H24C 109.5
H24B C24 H24C 109.5

loop_
_geom_bond_atom_site_label_1
_geom_bond_atom_site_label_2
_geom_bond_distance
S1 O1 1.4332(14)
S1 N3 1.6292(16)
S1 O2 1.4332(14)
S1 C17 1.758(2)
N3 H3 0.8600
N3 C3 1.403(2)
N1 C1 1.355(2)
N1 C3 1.388(2)
N1 C4 1.459(2)
N2 C2 1.382(2)
N2 C1 1.330(2)
C11 C2 1.476(3)
C11 C12 1.390(3)
C11 C16 1.395(3)
C2 C3 1.371(3)
C12 H12 0.9300
C12 C13 1.394(3)
C17 C22 1.385(3)
C17 C18 1.383(3)
C1 C5 1.476(3)
C16 H16 0.9300
C16 C15 1.391(3)
C13 H13 0.9300
C13 C14 1.391(3)
C15 H15 0.9300
C15 C14 1.379(3)
C5 C10 1.398(3)
C5 C6 1.395(3)
C22 H22 0.9300
C22 C21 1.391(3)
C18 H18 0.9300
C18 C19 1.386(3)
C20 C21 1.394(3)
C20 C19 1.387(3)
C20 C23 1.509(3)
C10 H10 0.9300
C10 C9 1.387(3)
C14 H14 0.9300
C6 H6 0.9300
C6 C7 1.388(3)
C8 H8 0.9300
C8 C7 1.390(3)
C8 C9 1.382(3)
C4 H4A 0.9600
C4 H4B 0.9600
C4 H4C 0.9600
C21 H21 0.9300
C19 H19 0.9300
C7 H7 0.9300
C23 H23A 0.9600
C23 H23B 0.9600
C23 H23C 0.9600
C9 H9 0.9300
O3 H3A 0.8200
O3 C24 1.415(3)
C24 H24A 0.9600
C24 H24B 0.9600
C24 H24C 0.9600

loop_
_geom_torsion_atom_site_label_1
_geom_torsion_atom_site_label_2
_geom_torsion_atom_site_label_3
_geom_torsion_atom_site_label_4
_geom_torsion
S1 N3 C3 N1 96.8(2)
S1 N3 C3 C2 -83.1(3)
S1 C17 C22 C21 176.31(15)
S1 C17 C18 C19 -176.86(15)
O1 S1 N3 C3 -24.76(17)
O1 S1 C17 C22 14.91(19)
O1 S1 C17 C18 -167.62(14)
N3 S1 C17 C22 -100.49(17)
N3 S1 C17 C18 76.98(16)
N1 C1 C5 C10 130.8(2)
N1 C1 C5 C6 -50.1(3)
N2 C2 C3 N3 -179.0(2)
N2 C2 C3 N1 1.1(2)
N2 C1 C5 C10 -45.8(3)
N2 C1 C5 C6 133.2(2)
O2 S1 N3 C3 -154.20(14)
O2 S1 C17 C22 146.60(16)
O2 S1 C17 C18 -35.93(17)
C11 C2 C3 N3 4.0(4)
C11 C2 C3 N1 -175.86(18)
C11 C12 C13 C14 -0.2(3)
C11 C16 C15 C14 -0.1(3)
C2 N2 C1 N1 0.0(2)
C2 N2 C1 C5 176.97(18)
C2 C11 C12 C13 179.18(17)
C2 C11 C16 C15 -179.04(18)
C12 C11 C2 N2 142.44(19)
C12 C11 C2 C3 -40.9(3)
C12 C11 C16 C15 0.0(3)
C12 C13 C14 C15 0.0(3)
C17 S1 N3 C3 92.28(16)
C17 C22 C21 C20 -0.2(3)
C17 C18 C19 C20 1.1(3)
C1 N1 C3 N3 178.96(17)
C1 N1 C3 C2 -1.1(2)
C1 N2 C2 C11 176.58(17)
C1 N2 C2 C3 -0.7(2)
C1 C5 C10 C9 179.87(19)
C1 C5 C6 C7 -179.41(19)
C3 N1 C1 N2 0.7(2)
C3 N1 C1 C5 -176.32(18)
C16 C11 C2 N2 -38.6(3)
C16 C11 C2 C3 138.1(2)
C16 C11 C12 C13 0.2(3)
C16 C15 C14 C13 0.1(3)
C5 C10 C9 C8 -0.7(3)
C5 C6 C7 C8 -0.3(3)
C22 C17 C18 C19 0.6(3)
C18 C17 C22 C21 -1.1(3)
C10 C5 C6 C7 -0.4(3)
C6 C5 C10 C9 0.8(3)
C4 N1 C1 N2 176.21(18)
C4 N1 C1 C5 -0.8(3)
C4 N1 C3 N3 3.3(3)
C4 N1 C3 C2 -176.80(18)
C21 C20 C19 C18 -2.4(3)
C19 C20 C21 C22 1.9(3)
C7 C8 C9 C10 0.0(3)
C23 C20 C21 C22 -177.23(19)
C23 C20 C19 C18 176.76(19)
C9 C8 C7 C6 0.4(3)
